data_7016402
loop_
_publ_author_name
'Xu, Gang'
'Luo, Qunli'
'Eibauer, Stefan'
'Rausch, Andreas F.'
'Stempfhuber, Sabine'
'Zabel, Manfred'
'Yersin, Hartmut'
'Reiser, Oliver'

_publ_section_title
;
 Palladium(ii)- and platinum(ii)phenyl-2,6-bis(oxazole) pincer
 complexes: Syntheses, crystal structures, and photophysical
 properties.
;
_journal_issue 35
_journal_name_full 'Dalton transactions (Cambridge, England : 2003)'
_journal_page_first 8800
_journal_page_last 8806
_journal_paper_doi 10.1039/c1dt10369e
_journal_volume 40
_journal_year 2011
_chemical_compound_source 'see text'
_chemical_formula_moiety 'C16 H13 Br N2 O5 Pt'
_chemical_formula_structural 'C16 H13 Br N2 O5 Pt'
_chemical_formula_sum 'C16 H13 Br N2 O5 Pt'
_chemical_formula_weight 588.26
_chemical_name_systematic ' ?'
_space_group_IT_number 2
_symmetry_cell_setting triclinic
_symmetry_Int_Tables_number 2
_symmetry_space_group_name_Hall '-P 1'
_symmetry_space_group_name_H-M 'P -1'
_atom_sites_solution_hydrogens geom
_atom_sites_solution_primary direct
_atom_sites_solution_secondary difmap
_cell_angle_alpha 107.818(11)
_cell_angle_beta 111.729(11)
_cell_angle_gamma 99.999(12)
_cell_formula_units_Z 2
_cell_length_a 9.6961(10)
_cell_length_b 10.0725(10)
_cell_length_c 10.4364(10)
_cell_measurement_reflns_used 8000
_cell_measurement_temperature 173
_cell_measurement_theta_max 26.85
_cell_measurement_theta_min 2.85
_cell_volume 852.7(2)
_computing_cell_refinement 'STOE (1998)'
_computing_data_collection 'STOE (1998)'
_computing_data_reduction 'STOE (1998)'
_computing_molecular_graphics 'PLATON (Spek, 1990)'
_computing_publication_material 'PLATON (Spek, 2003)'
_computing_structure_refinement 'SHELXL-97 (Sheldrick, 1997)'
_computing_structure_solution 'SIR-97 (Altomare, 1993)'
_diffrn_ambient_temperature 173(1)
_diffrn_measured_fraction_theta_full 0.932
_diffrn_measured_fraction_theta_max 0.932
_diffrn_measurement_device_type 'STOE-IPDS diffractometer'
_diffrn_measurement_method rotation
_diffrn_radiation_monochromator graphite
_diffrn_radiation_source 'fine-focus sealed tube'
_diffrn_radiation_type 'Mo K\a'
_diffrn_radiation_wavelength 0.71073
_diffrn_reflns_av_R_equivalents 0.0339
_diffrn_reflns_av_sigmaI/netI 0.0270
_diffrn_reflns_limit_h_max 12
_diffrn_reflns_limit_h_min -12
_diffrn_reflns_limit_k_max 12
_diffrn_reflns_limit_k_min -12
_diffrn_reflns_limit_l_max 13
_diffrn_reflns_limit_l_min -13
_diffrn_reflns_number 10760
_diffrn_reflns_reduction_process ' ?'
_diffrn_reflns_theta_full 26.85
_diffrn_reflns_theta_max 26.85
_diffrn_reflns_theta_min 2.25
_diffrn_standards_decay_% 0
_diffrn_standards_interval_count 0
_diffrn_standards_interval_time 0
_diffrn_standards_number 0
_exptl_absorpt_coefficient_mu 10.600
_exptl_absorpt_correction_T_max 0.3258
_exptl_absorpt_correction_T_min 0.0539
_exptl_absorpt_correction_type numerical
_exptl_absorpt_process_details 'numerical from crystal shape (X-SHAPE, X-RED. STOE, 1996)'
_exptl_crystal_colour 'yellow to orange'
_exptl_crystal_density_diffrn 2.291
_exptl_crystal_density_method 'Not Measured'
_exptl_crystal_description prism
_exptl_crystal_F_000 552
_exptl_crystal_size_max 0.49
_exptl_crystal_size_mid 0.21
_exptl_crystal_size_min 0.12
_refine_diff_density_max 0.676
_refine_diff_density_min -1.521
_refine_diff_density_rms 0.231
_refine_ls_extinction_method none
_refine_ls_goodness_of_fit_ref 1.029
_refine_ls_hydrogen_treatment constr
_refine_ls_matrix_type full
_refine_ls_number_parameters 226
_refine_ls_number_reflns 3422
_refine_ls_number_restraints 0
_refine_ls_restrained_S_all 1.029
_refine_ls_R_factor_all 0.0265
_refine_ls_R_factor_gt 0.0233
_refine_ls_shift/su_max 0.001
_refine_ls_shift/su_mean 0.000
_refine_ls_structure_factor_coef Fsqd
_refine_ls_weighting_details 'calc w=1/[\s^2^(Fo^2^)+(0.0401P)^2^] where P=(Fo^2^+2Fc^2^)/3'
_refine_ls_weighting_scheme calc
_refine_ls_wR_factor_gt 0.0563
_refine_ls_wR_factor_ref 0.0572
_reflns_number_gt 3092
_reflns_number_total 3422
_reflns_threshold_expression I>2\s(I)
_cod_data_source_file c1dt10369e.txt
_cod_data_source_block e117
_cod_depositor_comments
;
The following automatic conversions were performed:

'_symmetry_cell_setting' value 'Triclinic' changed to 'triclinic'
according to /home/saulius/struct/CIF-dictionaries/cif_core.dic
dictionary named 'cif_core.dic' version 2.4.1 from 2010-06-29.

Automatic conversion script
Id: cif_fix_values 1715 2011-07-08 13:25:40Z adriana 
;
_cod_database_code 7016402

loop_
_symmetry_equiv_pos_as_xyz
x,y,z
-x,-y,-z

loop_
_atom_site_aniso_label
_atom_site_aniso_U_11
_atom_site_aniso_U_22
_atom_site_aniso_U_33
_atom_site_aniso_U_23
_atom_site_aniso_U_13
_atom_site_aniso_U_12
Pt1 0.0337(1) 0.0259(1) 0.0303(1) 0.0122(1) 0.0146(1) 0.0097(1)
Br1 0.0717(3) 0.0301(2) 0.0531(3) 0.0188(2) 0.0383(3) 0.0206(2)
O1 0.058(2) 0.0458(19) 0.056(2) 0.0322(17) 0.0312(18) 0.0150(17)
O2 0.068(2) 0.0437(19) 0.056(2) 0.0179(16) 0.042(2) 0.0155(18)
O3 0.125(4) 0.077(3) 0.083(3) 0.043(3) 0.084(3) 0.044(3)
O4 0.0521(19) 0.0366(16) 0.0403(16) 0.0117(13) 0.0284(15) 0.0127(15)
O5 0.073(2) 0.049(2) 0.0513(19) 0.0216(16) 0.0433(19) 0.0183(19)
N1 0.0354(18) 0.0361(18) 0.0333(17) 0.0168(15) 0.0159(15) 0.0090(16)
N2 0.040(2) 0.0307(17) 0.0371(17) 0.0149(15) 0.0202(16) 0.0094(16)
C1 0.037(2) 0.029(2) 0.037(2) 0.0145(17) 0.0149(18) 0.0095(18)
C2 0.039(2) 0.035(2) 0.042(2) 0.0132(19) 0.0199(19) 0.0142(19)
C3 0.062(3) 0.035(2) 0.051(3) 0.012(2) 0.029(3) 0.019(2)
C4 0.065(3) 0.037(2) 0.058(3) 0.019(2) 0.024(3) 0.026(3)
C5 0.053(3) 0.033(2) 0.056(3) 0.023(2) 0.020(2) 0.014(2)
C6 0.038(2) 0.031(2) 0.043(2) 0.0204(18) 0.0147(19) 0.0102(19)
C7 0.038(2) 0.036(2) 0.039(2) 0.0211(18) 0.0153(18) 0.0089(19)
C8 0.053(3) 0.058(3) 0.050(3) 0.033(2) 0.028(2) 0.018(3)
C9 0.039(2) 0.047(3) 0.035(2) 0.0176(19) 0.0166(19) 0.010(2)
C10 0.042(2) 0.053(3) 0.035(2) 0.018(2) 0.0165(19) 0.009(2)
C11 0.068(4) 0.045(3) 0.058(3) 0.010(2) 0.033(3) 0.014(3)
C12 0.040(2) 0.034(2) 0.035(2) 0.0114(17) 0.0188(18) 0.0102(19)
C13 0.051(3) 0.036(2) 0.041(2) 0.0159(19) 0.024(2) 0.013(2)
C14 0.047(3) 0.037(2) 0.035(2) 0.0161(18) 0.0210(19) 0.013(2)
C15 0.057(3) 0.045(3) 0.041(2) 0.021(2) 0.025(2) 0.013(2)
C16 0.063(3) 0.064(3) 0.053(3) 0.030(3) 0.033(3) 0.014(3)

loop_
_atom_site_label
_atom_site_type_symbol
_atom_site_thermal_displace_type
_atom_site_fract_x
_atom_site_fract_y
_atom_site_fract_z
_atom_site_occupancy
_atom_site_U_iso_or_equiv
_atom_site_calc_flag
_atom_site_refinement_flags
Pt1 Pt Uani 0.75876(2) 0.44337(2) -0.04191(2) 1.000 0.0297(1) . .
Br1 Br Uani 0.73364(7) 0.17338(5) -0.12068(6) 1.000 0.0472(2) . .
O1 O Uani 0.9026(5) 0.7339(4) -0.2075(4) 1.000 0.0486(11) . .
O2 O Uani 0.8697(5) 0.2548(4) -0.3215(4) 1.000 0.0523(11) . .
O3 O Uani 0.9790(7) 0.3542(6) -0.4382(6) 1.000 0.0783(19) . .
O4 O Uani 0.6134(4) 0.5522(4) 0.2846(4) 1.000 0.0418(10) . .
O5 O Uani 0.5433(5) 0.3789(4) 0.3651(4) 1.000 0.0526(11) . .
N1 N Uani 0.8442(4) 0.5327(4) -0.1654(4) 1.000 0.0345(10) . .
N2 N Uani 0.6759(4) 0.4354(4) 0.1083(4) 1.000 0.0350(10) . .
C1 C Uani 0.7567(5) 0.6435(5) 0.0366(5) 1.000 0.0348(12) . .
C2 C Uani 0.7017(6) 0.6870(5) 0.1473(5) 1.000 0.0385(12) . .
C3 C Uani 0.6928(7) 0.8268(5) 0.1973(6) 1.000 0.0491(16) . .
C4 C Uani 0.7430(7) 0.9272(6) 0.1405(6) 1.000 0.0533(16) . .
C5 C Uani 0.8011(7) 0.8896(5) 0.0374(6) 1.000 0.0475(16) . .
C6 C Uani 0.8047(5) 0.7461(5) -0.0180(5) 1.000 0.0372(12) . .
C7 C Uani 0.8521(5) 0.6725(5) -0.1287(5) 1.000 0.0372(12) . .
C8 C Uani 0.9334(7) 0.6244(6) -0.2988(6) 1.000 0.0491(17) . .
C9 C Uani 0.9003(6) 0.5010(6) -0.2757(5) 1.000 0.0407(14) . .
C10 C Uani 0.9201(6) 0.3641(6) -0.3531(5) 1.000 0.0445(14) . .
C11 C Uani 0.8818(8) 0.1144(6) -0.3940(7) 1.000 0.0590(19) . .
C12 C Uani 0.6626(5) 0.5606(5) 0.1806(5) 1.000 0.0367(12) . .
C13 C Uani 0.5947(6) 0.4094(5) 0.2711(5) 1.000 0.0417(14) . .
C14 C Uani 0.6347(6) 0.3352(5) 0.1661(5) 1.000 0.0385(14) . .
C15 C Uani 0.5253(7) 0.2298(6) 0.3533(6) 1.000 0.0463(16) . .
C16 C Uani 0.4695(8) 0.2115(7) 0.4664(6) 1.000 0.0570(17) . .
H3 H Uiso 0.65370 0.85590 0.26890 1.000 0.0590 calc R
H4 H Uiso 0.73620 1.02350 0.17490 1.000 0.0640 calc R
H5 H Uiso 0.83810 0.96010 0.00450 1.000 0.0570 calc R
H8 H Uiso 0.97220 0.63460 -0.36780 1.000 0.0590 calc R
H11A H Uiso 0.78750 0.05780 -0.49040 1.000 0.0710 calc R
H11B H Uiso 0.89170 0.06030 -0.32910 1.000 0.0710 calc R
H11C H Uiso 0.97440 0.12910 -0.41210 1.000 0.0710 calc R
H14 H Uiso 0.63470 0.23610 0.13750 1.000 0.0460 calc R
H15A H Uiso 0.62680 0.21110 0.37530 1.000 0.0560 calc R
H15B H Uiso 0.44780 0.15890 0.25000 1.000 0.0560 calc R
H16A H Uiso 0.54760 0.28140 0.56830 1.000 0.0680 calc R
H16B H Uiso 0.45570 0.11070 0.46030 1.000 0.0680 calc R
H16C H Uiso 0.36930 0.23060 0.44390 1.000 0.0680 calc R

loop_
_atom_type_symbol
_atom_type_description
_atom_type_scat_dispersion_real
_atom_type_scat_dispersion_imag
_atom_type_scat_source
Pt Pt -1.7033 8.3905 'International Tables Vol C Tables 4.2.6.8 and 6.1.1.4'
O O 0.0106 0.0060 'International Tables Vol C Tables 4.2.6.8 and 6.1.1.4'
N N 0.0061 0.0033 'International Tables Vol C Tables 4.2.6.8 and 6.1.1.4'
Br Br -0.2901 2.4595 'International Tables Vol C Tables 4.2.6.8 and 6.1.1.4'
H H 0.0000 0.0000 'International Tables Vol C Tables 4.2.6.8 and 6.1.1.4'
C C 0.0033 0.0016 'International Tables Vol C Tables 4.2.6.8 and 6.1.1.4'

loop_
_exptl_crystal_face_index_h_
_exptl_crystal_face_index_k
_exptl_crystal_face_index_l
_exptl_crystal_face_perp_dist
0 0 1 0.1034
0 0 -1 0.1090
1 0 0 0.2176
0 1 0 0.0544
0 -1 0 0.0739
-1 0 0 0.2777

loop_
_geom_angle_atom_site_label_1
_geom_angle_atom_site_label_2
_geom_angle_atom_site_label_3
_geom_angle
_geom_angle_publ_flag
Br1 Pt1 N1 110.67(11) yes
Br1 Pt1 N2 90.86(12) yes
Br1 Pt1 C1 169.95(15) yes
N1 Pt1 N2 158.47(16) yes
N1 Pt1 C1 79.17(19) yes
N2 Pt1 C1 79.30(19) yes
C7 O1 C8 104.9(4) yes
C10 O2 C11 118.3(5) yes
C12 O4 C13 104.2(4) yes
C13 O5 C15 113.4(5) yes
Pt1 N1 C7 111.0(3) yes
Pt1 N1 C9 144.0(4) yes
C7 N1 C9 105.1(4) yes
Pt1 N2 C12 113.8(3) yes
Pt1 N2 C14 138.3(3) yes
C12 N2 C14 107.8(4) yes
Pt1 C1 C2 119.9(4) yes
Pt1 C1 C6 120.6(4) yes
C2 C1 C6 119.5(5) no
C1 C2 C3 119.8(5) no
C1 C2 C12 106.7(5) no
C3 C2 C12 133.5(5) no
C2 C3 C4 119.1(6) no
C3 C4 C5 122.3(6) no
C4 C5 C6 118.8(5) no
C1 C6 C5 120.5(5) no
C1 C6 C7 107.6(4) no
C5 C6 C7 132.0(5) no
O1 C7 N1 113.3(4) yes
O1 C7 C6 125.0(5) yes
N1 C7 C6 121.7(5) yes
O1 C8 C9 109.8(5) yes
N1 C9 C8 106.9(5) yes
N1 C9 C10 128.8(5) yes
C8 C9 C10 124.4(5) no
O2 C10 O3 123.8(6) yes
O2 C10 C9 114.0(5) yes
O3 C10 C9 122.2(6) yes
O4 C12 N2 111.9(5) yes
O4 C12 C2 127.8(5) yes
N2 C12 C2 120.3(5) yes
O4 C13 O5 112.9(5) yes
O4 C13 C14 111.0(5) yes
O5 C13 C14 136.1(5) yes
N2 C14 C13 105.2(5) yes
O5 C15 C16 107.8(5) yes
C2 C3 H3 120.41 no
C4 C3 H3 120.49 no
C3 C4 H4 118.87 no
C5 C4 H4 118.86 no
C4 C5 H5 120.60 no
C6 C5 H5 120.60 no
O1 C8 H8 125.04 no
C9 C8 H8 125.15 no
O2 C11 H11A 109.44 no
O2 C11 H11B 109.48 no
O2 C11 H11C 109.49 no
H11A C11 H11B 109.47 no
H11A C11 H11C 109.46 no
H11B C11 H11C 109.50 no
N2 C14 H14 127.37 no
C13 C14 H14 127.44 no
O5 C15 H15A 110.14 no
O5 C15 H15B 110.18 no
C16 C15 H15A 110.14 no
C16 C15 H15B 110.14 no
H15A C15 H15B 108.47 no
C15 C16 H16A 109.45 no
C15 C16 H16B 109.44 no
C15 C16 H16C 109.49 no
H16A C16 H16B 109.43 no
H16A C16 H16C 109.48 no
H16B C16 H16C 109.54 no

loop_
_geom_bond_atom_site_label_1
_geom_bond_atom_site_label_2
_geom_bond_distance
_geom_bond_publ_flag
Pt1 Br1 2.5267(6) yes
Pt1 N1 2.097(4) yes
Pt1 N2 2.024(4) yes
Pt1 C1 1.937(5) yes
O1 C7 1.343(7) yes
O1 C8 1.377(8) yes
O2 C10 1.309(8) yes
O2 C11 1.433(8) yes
O3 C10 1.211(9) yes
O4 C12 1.356(6) yes
O4 C13 1.374(7) yes
O5 C13 1.341(7) yes
O5 C15 1.443(8) yes
N1 C7 1.321(7) yes
N1 C9 1.422(7) yes
N2 C12 1.312(7) yes
N2 C14 1.398(7) yes
C1 C2 1.428(7) no
C1 C6 1.414(7) no
C2 C3 1.374(8) no
C2 C12 1.444(8) no
C3 C4 1.422(9) no
C4 C5 1.376(9) no
C5 C6 1.395(8) no
C6 C7 1.443(7) no
C8 C9 1.345(9) no
C9 C10 1.455(8) no
C13 C14 1.351(8) no
C15 C16 1.514(9) no
C3 H3 0.9499 no
C4 H4 0.9491 no
C5 H5 0.9502 no
C8 H8 0.9503 no
C11 H11A 0.9798 no
C11 H11B 0.9802 no
C11 H11C 0.9799 no
C14 H14 0.9503 no
C15 H15A 0.9901 no
C15 H15B 0.9897 no
C16 H16A 0.9800 no
C16 H16B 0.9797 no
C16 H16C 0.9796 no

loop_
_geom_contact_atom_site_label_1
_geom_contact_atom_site_label_2
_geom_contact_distance
_geom_contact_site_symmetry_2
_geom_contact_publ_flag
Pt1 O2 3.595(4) . no
Pt1 C7 4.074(5) 2_765 no
Pt1 Pt1 4.2963(5) 2_765 no
Pt1 O2 3.953(4) 2_765 no
Pt1 O4 3.577(4) 2_665 no
Pt1 N1 3.571(4) 2_765 no
Pt1 C2 4.039(6) 2_665 no
Pt1 C3 4.136(7) 2_665 no
Pt1 C10 3.736(5) 2_765 no
Pt1 C8 4.044(6) 2_765 no
Pt1 C9 3.512(5) 2_765 no
Pt1 C12 3.784(5) 2_665 no
Pt1 C13 4.187(6) 2_665 no
Pt1 H16A 3.4661 1_554 no
Br1 O2 3.087(4) . no
Br1 N2 3.261(4) . no
Br1 C5 3.749(6) 1_545 no
Br1 C11 3.584(7) . no
Br1 C14 3.496(5) . no
Br1 C7 3.597(5) 2_765 no
Br1 H11B 3.1521 . no
Br1 H14 3.1084 . no
Br1 H5 2.9734 1_545 no
Br1 H15B 3.0905 2_655 no
O2 Pt1 3.595(4) . no
O2 Br1 3.087(4) . no
O2 N1 2.881(6) . no
O2 Pt1 3.953(4) 2_765 no
O3 C12 3.267(8) 2_765 no
O3 C8 3.214(9) 2_764 no
O4 C16 3.390(8) 2_666 no
O4 Pt1 3.577(4) 2_665 no
O3 H11C 2.3598 . no
O3 H8 2.2730 2_764 no
O3 H8 2.7114 . no
N1 O2 2.881(6) . no
N1 C1 2.574(6) . no
N1 C6 2.415(7) . no
N1 Pt1 3.571(4) 2_765 no
N2 Br1 3.261(4) . no
N2 C1 2.528(7) . no
N2 C2 2.393(7) . no
N2 C2 3.351(7) 2_665 no
C1 N1 2.574(6) . no
C1 N2 2.528(7) . no
C1 C7 2.305(7) . no
C1 C12 2.304(7) . no
C1 C13 3.525(7) 2_665 no
C2 Pt1 4.039(6) 2_665 no
C2 N2 3.351(7) 2_665 no
C2 C14 3.576(7) 2_665 no
C3 C14 3.553(7) 2_665 no
C3 Pt1 4.136(7) 2_665 no
C5 Br1 3.749(6) 1_565 no
C6 C13 3.495(7) 2_665 no
C7 Pt1 4.074(5) 2_765 no
C7 Br1 3.597(5) 2_765 no
C8 O3 3.214(9) 2_764 no
C8 Pt1 4.044(6) 2_765 no
C9 Pt1 3.512(5) 2_765 no
C10 C12 3.591(8) 2_765 no
C10 Pt1 3.736(5) 2_765 no
C10 C15 3.585(8) 1_554 no
C11 Br1 3.584(7) . no
C12 C12 3.562(7) 2_665 no
C12 O3 3.267(8) 2_765 no
C12 Pt1 3.784(5) 2_665 no
C12 C10 3.591(8) 2_765 no
C13 C1 3.525(7) 2_665 no
C13 Pt1 4.187(6) 2_665 no
C13 C6 3.495(7) 2_665 no
C14 C3 3.553(7) 2_665 no
C14 C2 3.576(7) 2_665 no
C15 C10 3.585(8) 1_556 no
C16 O4 3.390(8) 2_666 no
C2 H11C 3.0581 2_765 no
C3 H11C 3.0285 2_765 no
C3 H11A 3.0465 1_566 no
C5 H15B 2.8972 2_665 no
C10 H15A 2.8867 1_554 no
C14 H15B 2.8659 . no
C14 H15A 2.8453 . no
C15 H14 2.8345 . no
H3 H11A 2.3819 1_566 no
H4 H14 2.5818 1_565 no
H5 Br1 2.9734 1_565 no
H8 O3 2.7114 . no
H8 O3 2.2730 2_764 no
H11A C3 3.0465 1_544 no
H11A H3 2.3819 1_544 no
H11B Br1 3.1521 . no
H11C O3 2.3598 . no
H11C C2 3.0582 2_765 no
H11C C3 3.0285 2_765 no
H14 Br1 3.1084 . no
H14 C15 2.8345 . no
H14 H4 2.5818 1_545 no
H14 H15A 2.5971 . no
H15A C10 2.8867 1_556 no
H15A C14 2.8453 . no
H15A H14 2.5971 . no
H15B C14 2.8659 . no
H15B Br1 3.0905 2_655 no
H15B C5 2.8972 2_665 no
H16A Pt1 3.4661 1_556 no

loop_
_geom_hbond_atom_site_label_D
_geom_hbond_atom_site_label_H
_geom_hbond_atom_site_label_A
_geom_hbond_distance_DH
_geom_hbond_distance_HA
_geom_hbond_distance_DA
_geom_hbond_angle_DHA
_geom_hbond_site_symmetry_A
_geom_hbond_publ_flag
C8 H8 O3 0.9500 2.2700 3.214(9) 170.00 2_764 yes

loop_
_geom_torsion_atom_site_label_1
_geom_torsion_atom_site_label_2
_geom_torsion_atom_site_label_3
_geom_torsion_atom_site_label_4
_geom_torsion
_geom_torsion_publ_flag
Br1 Pt1 N1 C7 177.7(3) no
N2 Pt1 N1 C7 -0.5(6) no
C1 Pt1 N1 C7 -0.2(3) no
Br1 Pt1 N1 C9 -3.3(6) no
N2 Pt1 N1 C9 178.5(5) no
C1 Pt1 N1 C9 178.9(6) no
Br1 Pt1 N2 C12 -178.1(3) no
N1 Pt1 N2 C12 0.1(6) no
C1 Pt1 N2 C12 -0.2(4) no
Br1 Pt1 N2 C14 6.4(5) no
N1 Pt1 N2 C14 -175.4(4) no
C1 Pt1 N2 C14 -175.7(5) no
N1 Pt1 C1 C2 178.9(4) no
N2 Pt1 C1 C2 -1.2(4) no
N1 Pt1 C1 C6 0.8(4) no
N2 Pt1 C1 C6 -179.3(4) no
C8 O1 C7 N1 -1.8(6) no
C8 O1 C7 C6 -179.7(5) no
C7 O1 C8 C9 0.7(6) no
C11 O2 C10 C9 179.1(5) no
C11 O2 C10 O3 -1.3(9) no
C13 O4 C12 C2 -179.4(5) no
C12 O4 C13 O5 -179.0(4) no
C12 O4 C13 C14 1.5(6) no
C13 O4 C12 N2 -0.7(5) no
C15 O5 C13 C14 0.1(9) no
C15 O5 C13 O4 -179.2(5) no
C13 O5 C15 C16 179.2(5) no
C9 N1 C7 C6 -179.9(4) no
C7 N1 C9 C10 178.7(5) no
C7 N1 C9 C8 -1.6(6) no
Pt1 N1 C9 C8 179.3(4) no
Pt1 N1 C7 C6 -0.5(6) no
Pt1 N1 C7 O1 -178.5(3) no
Pt1 N1 C9 C10 -0.4(9) no
C9 N1 C7 O1 2.1(6) no
C14 N2 C12 C2 178.4(5) no
Pt1 N2 C12 C2 1.5(6) no
Pt1 N2 C14 C13 177.0(4) no
Pt1 N2 C12 O4 -177.3(3) no
C12 N2 C14 C13 1.3(6) no
C14 N2 C12 O4 -0.4(6) no
Pt1 C1 C6 C5 179.2(4) no
Pt1 C1 C2 C3 -176.7(4) no
C6 C1 C2 C12 -179.8(4) no
Pt1 C1 C6 C7 -1.2(6) no
C2 C1 C6 C7 -179.3(4) no
Pt1 C1 C2 C12 2.2(6) no
C2 C1 C6 C5 1.1(8) no
C6 C1 C2 C3 1.4(8) no
C12 C2 C3 C4 179.7(6) no
C1 C2 C12 N2 -2.4(7) no
C1 C2 C3 C4 -1.8(8) no
C3 C2 C12 O4 -5.1(10) no
C3 C2 C12 N2 176.3(6) no
C1 C2 C12 O4 176.3(5) no
C2 C3 C4 C5 -0.3(9) no
C3 C4 C5 C6 2.8(9) no
C4 C5 C6 C7 177.4(6) no
C4 C5 C6 C1 -3.1(8) no
C1 C6 C7 N1 1.1(6) no
C5 C6 C7 O1 -1.7(9) no
C1 C6 C7 O1 178.8(5) no
C5 C6 C7 N1 -179.4(6) no
O1 C8 C9 C10 -179.7(5) no
O1 C8 C9 N1 0.6(6) no
C8 C9 C10 O2 -175.2(5) no
N1 C9 C10 O3 -175.1(6) no
N1 C9 C10 O2 4.5(8) no
C8 C9 C10 O3 5.2(9) no
O5 C13 C14 N2 179.0(6) no
O4 C13 C14 N2 -1.8(6) no
